data_4121535
loop_
_publ_author_name
'Xue, Ya-Xin'
'Zhu, Yuan-Yuan'
'Gao, Long-Mei'
'He, Xiao-Yue'
'Liu, Na'
'Zhang, Wu-Yi'
'Yin, Jun'
'Ding, Yunsheng'
'Zhou, Hongping'
'Wu, Zong-Quan'

_publ_section_title
;
 Air-Stable (Phenylbuta-1,3-diynyl)palladium(II) Complexes: Highly Active
 Initiators for Living Polymerization of Isocyanides.
;
_journal_issue 12
_journal_name_full 'Journal of the American Chemical Society'
_journal_page_first 4706
_journal_page_last 4713
_journal_paper_doi 10.1021/ja5004747
_journal_volume 136
_journal_year 2014
_chemical_formula_moiety C23H37ClOP2Pd
_chemical_formula_sum 'C23 H37 Cl O P2 Pd'
_chemical_formula_weight 533.32
_chemical_name_common complex-1b
_chemical_name_systematic
; 
 ? 
;
_space_group_IT_number 2
_symmetry_cell_setting triclinic
_symmetry_space_group_name_Hall '-P 1'
_symmetry_space_group_name_H-M 'P -1'
_atom_sites_solution_hydrogens geom
_atom_sites_solution_primary direct
_atom_sites_solution_secondary difmap
_audit_creation_method SHELXL-97
_cell_angle_alpha 96.188(2)
_cell_angle_beta 92.120(2)
_cell_angle_gamma 99.815(2)
_cell_formula_units_Z 2
_cell_length_a 8.5280(13)
_cell_length_b 10.6211(16)
_cell_length_c 14.706(2)
_cell_measurement_reflns_used 6201
_cell_measurement_temperature 296(2)
_cell_measurement_theta_max 26.02
_cell_measurement_theta_min 2.43
_cell_volume 1302.8(3)
_computing_cell_refinement 'Bruker SMART'
_computing_data_collection 'Bruker SMART'
_computing_data_reduction 'Bruker SAINT'
_computing_molecular_graphics 'Bruker SHELXTL'
_computing_publication_material 'Bruker SHELXTL'
_computing_structure_refinement 'SHELXL-97 (Sheldrick, 1997)'
_computing_structure_solution 'SHELXS-97 (Sheldrick, 1990)'
_diffrn_ambient_temperature 296(2)
_diffrn_measured_fraction_theta_full 0.964
_diffrn_measured_fraction_theta_max 0.964
_diffrn_measurement_device_type 'CCD area detector'
_diffrn_measurement_method 'phi and omega scans'
_diffrn_radiation_monochromator graphite
_diffrn_radiation_source 'fine-focus sealed tube'
_diffrn_radiation_type MoK\a
_diffrn_radiation_wavelength 0.71073
_diffrn_reflns_av_R_equivalents 0.0153
_diffrn_reflns_av_sigmaI/netI 0.0234
_diffrn_reflns_limit_h_max 9
_diffrn_reflns_limit_h_min -10
_diffrn_reflns_limit_k_max 13
_diffrn_reflns_limit_k_min -13
_diffrn_reflns_limit_l_max 18
_diffrn_reflns_limit_l_min -18
_diffrn_reflns_number 9918
_diffrn_reflns_theta_full 26.05
_diffrn_reflns_theta_max 26.05
_diffrn_reflns_theta_min 1.40
_diffrn_standards_decay_% none
_exptl_absorpt_coefficient_mu 0.948
_exptl_absorpt_correction_T_max 0.8947
_exptl_absorpt_correction_T_min 0.8708
_exptl_absorpt_correction_type multi-scan
_exptl_absorpt_process_details sadabs
_exptl_crystal_colour colorless
_exptl_crystal_density_diffrn 1.360
_exptl_crystal_density_method 'not measured'
_exptl_crystal_description block
_exptl_crystal_F_000 552
_exptl_crystal_size_max 0.35
_exptl_crystal_size_mid 0.2
_exptl_crystal_size_min 0.15
_refine_diff_density_max 0.459
_refine_diff_density_min -0.262
_refine_diff_density_rms 0.053
_refine_ls_extinction_method none
_refine_ls_goodness_of_fit_ref 1.067
_refine_ls_hydrogen_treatment constr
_refine_ls_matrix_type full
_refine_ls_number_parameters 260
_refine_ls_number_reflns 4974
_refine_ls_number_restraints 0
_refine_ls_restrained_S_all 1.067
_refine_ls_R_factor_all 0.0275
_refine_ls_R_factor_gt 0.0240
_refine_ls_shift/su_max 0.001
_refine_ls_shift/su_mean 0.000
_refine_ls_structure_factor_coef Fsqd
_refine_ls_weighting_details 'calc w=1/[\s^2^(Fo^2^)+(0.0413P)^2^+0.2322P] where P=(Fo^2^+2Fc^2^)/3'
_refine_ls_weighting_scheme calc
_refine_ls_wR_factor_gt 0.0681
_refine_ls_wR_factor_ref 0.0721
_reflns_number_gt 4505
_reflns_number_total 4974
_reflns_threshold_expression >2sigma(I)
_cod_data_source_file ja5004747_si_002.cif
_cod_data_source_block 1b
_cod_original_sg_symbol_H-M P-1
_cod_database_code 4121535

loop_
_symmetry_equiv_pos_as_xyz
'x, y, z'
'-x, -y, -z'

loop_
_atom_site_label
_atom_site_type_symbol
_atom_site_fract_x
_atom_site_fract_y
_atom_site_fract_z
_atom_site_U_iso_or_equiv
_atom_site_adp_type
_atom_site_occupancy
_atom_site_symmetry_multiplicity
_atom_site_calc_flag
_atom_site_refinement_flags
Pd1 Pd 0.015863(17) 0.124757(15) 0.762357(10) 0.03706(7) Uani 1 1 d .
P2 P 0.17514(7) -0.02082(6) 0.79882(4) 0.04098(13) Uani 1 1 d .
P1 P -0.14638(7) 0.26211(6) 0.71336(4) 0.04652(14) Uani 1 1 d .
Cl1 Cl -0.17577(8) 0.06229(7) 0.86609(4) 0.06041(17) Uani 1 1 d .
C1 C 0.1669(3) 0.1747(2) 0.67040(15) 0.0443(5) Uani 1 1 d .
C5 C 0.4312(3) 0.3082(2) 0.37460(15) 0.0444(5) Uani 1 1 d .
C18 C 0.0906(3) -0.1333(2) 0.87750(17) 0.0527(6) Uani 1 1 d .
H18A H 0.0722 -0.0840 0.9343 0.063 Uiso 1 1 calc R
H18B H -0.0122 -0.1785 0.8512 0.063 Uiso 1 1 calc R
C9 C 0.5775(3) 0.4636(2) 0.28614(17) 0.0515(6) Uani 1 1 d .
H9 H 0.6500 0.5392 0.2842 0.062 Uiso 1 1 calc R
C20 C 0.3678(3) 0.0577(3) 0.85127(19) 0.0610(7) Uani 1 1 d .
H20A H 0.4348 -0.0067 0.8566 0.073 Uiso 1 1 calc R
H20B H 0.4182 0.1177 0.8114 0.073 Uiso 1 1 calc R
C12 C -0.0638(3) 0.3772(3) 0.6366(2) 0.0619(7) Uani 1 1 d .
H12A H 0.0243 0.4364 0.6695 0.074 Uiso 1 1 calc R
H12B H -0.0206 0.3305 0.5859 0.074 Uiso 1 1 calc R
C2 C 0.2444(3) 0.2031(2) 0.60682(16) 0.0468(5) Uani 1 1 d .
C3 C 0.3202(3) 0.2391(2) 0.52980(16) 0.0469(5) Uani 1 1 d .
C22 C 0.2245(3) -0.1217(3) 0.69918(17) 0.0616(7) Uani 1 1 d .
H22A H 0.2806 -0.0671 0.6577 0.074 Uiso 1 1 calc R
H22B H 0.2956 -0.1768 0.7191 0.074 Uiso 1 1 calc R
C6 C 0.3649(3) 0.2371(2) 0.29286(16) 0.0509(5) Uani 1 1 d .
H6 H 0.2951 0.1600 0.2945 0.061 Uiso 1 1 calc R
C7 C 0.4019(3) 0.2799(3) 0.20955(17) 0.0551(6) Uani 1 1 d .
H7 H 0.3560 0.2320 0.1555 0.066 Uiso 1 1 calc R
C10 C 0.5393(3) 0.4197(2) 0.36941(16) 0.0502(5) Uani 1 1 d .
H10 H 0.5878 0.4666 0.4232 0.060 Uiso 1 1 calc R
C8 C 0.5068(3) 0.3936(2) 0.20624(16) 0.0499(5) Uani 1 1 d .
C19 C 0.1907(4) -0.2320(3) 0.8997(2) 0.0756(8) Uani 1 1 d .
H19A H 0.2036 -0.2858 0.8447 0.113 Uiso 1 1 calc R
H19B H 0.1385 -0.2840 0.9431 0.113 Uiso 1 1 calc R
H19C H 0.2934 -0.1889 0.9255 0.113 Uiso 1 1 calc R
C16 C -0.2355(4) 0.3537(3) 0.8037(2) 0.0759(9) Uani 1 1 d .
H16A H -0.3084 0.4008 0.7754 0.091 Uiso 1 1 calc R
H16B H -0.2974 0.2939 0.8396 0.091 Uiso 1 1 calc R
O1 O 0.5305(2) 0.4303(2) 0.12044(12) 0.0702(5) Uani 1 1 d .
C11 C 0.6350(4) 0.5469(3) 0.1132(2) 0.0860(10) Uani 1 1 d .
H11A H 0.5990 0.6161 0.1493 0.129 Uiso 1 1 calc R
H11B H 0.6365 0.5633 0.0503 0.129 Uiso 1 1 calc R
H11C H 0.7405 0.5405 0.1351 0.129 Uiso 1 1 calc R
C4 C 0.3785(3) 0.2699(2) 0.46065(16) 0.0494(5) Uani 1 1 d .
C14 C -0.3221(3) 0.1630(3) 0.6503(2) 0.0751(9) Uani 1 1 d .
H14A H -0.3746 0.1035 0.6900 0.090 Uiso 1 1 calc R
H14B H -0.3962 0.2183 0.6349 0.090 Uiso 1 1 calc R
C21 C 0.3583(4) 0.1294(3) 0.9452(2) 0.0835(10) Uani 1 1 d .
H21A H 0.2777 0.1822 0.9427 0.125 Uiso 1 1 calc R
H21B H 0.4594 0.1826 0.9638 0.125 Uiso 1 1 calc R
H21C H 0.3316 0.0687 0.9885 0.125 Uiso 1 1 calc R
C13 C -0.1779(4) 0.4552(3) 0.5976(3) 0.0884(10) Uani 1 1 d .
H13A H -0.2670 0.3982 0.5656 0.133 Uiso 1 1 calc R
H13B H -0.1238 0.5092 0.5560 0.133 Uiso 1 1 calc R
H13C H -0.2151 0.5078 0.6466 0.133 Uiso 1 1 calc R
C15 C -0.2844(5) 0.0885(4) 0.5650(3) 0.1098(14) Uani 1 1 d .
H15A H -0.2648 0.1446 0.5181 0.165 Uiso 1 1 calc R
H15B H -0.3727 0.0210 0.5451 0.165 Uiso 1 1 calc R
H15C H -0.1912 0.0518 0.5765 0.165 Uiso 1 1 calc R
C23 C 0.0787(5) -0.2049(4) 0.6480(2) 0.0993(12) Uani 1 1 d .
H23A H 0.0185 -0.2549 0.6897 0.149 Uiso 1 1 calc R
H23B H 0.1119 -0.2614 0.5999 0.149 Uiso 1 1 calc R
H23C H 0.0136 -0.1510 0.6220 0.149 Uiso 1 1 calc R
C17 C -0.1183(5) 0.4464(4) 0.8664(3) 0.1184(15) Uani 1 1 d .
H17A H -0.0497 0.4003 0.8978 0.178 Uiso 1 1 calc R
H17B H -0.1741 0.4929 0.9103 0.178 Uiso 1 1 calc R
H17C H -0.0555 0.5057 0.8315 0.178 Uiso 1 1 calc R

loop_
_atom_site_aniso_label
_atom_site_aniso_U_11
_atom_site_aniso_U_22
_atom_site_aniso_U_33
_atom_site_aniso_U_23
_atom_site_aniso_U_13
_atom_site_aniso_U_12
Pd1 0.03367(10) 0.04533(11) 0.03483(10) 0.00836(7) 0.00420(6) 0.01162(7)
P2 0.0387(3) 0.0471(3) 0.0406(3) 0.0099(2) 0.0041(2) 0.0138(2)
P1 0.0406(3) 0.0541(3) 0.0494(3) 0.0093(3) 0.0010(2) 0.0194(3)
Cl1 0.0542(3) 0.0779(4) 0.0577(3) 0.0247(3) 0.0230(3) 0.0211(3)
C1 0.0442(12) 0.0474(12) 0.0455(12) 0.0117(10) 0.0049(10) 0.0160(10)
C5 0.0433(12) 0.0499(13) 0.0455(12) 0.0135(10) 0.0095(9) 0.0174(10)
C18 0.0567(14) 0.0526(14) 0.0532(14) 0.0183(11) 0.0088(11) 0.0131(11)
C9 0.0486(13) 0.0501(13) 0.0589(14) 0.0176(11) 0.0090(11) 0.0095(11)
C20 0.0435(13) 0.0726(17) 0.0690(17) 0.0235(14) -0.0059(12) 0.0083(12)
C12 0.0585(16) 0.0588(15) 0.0764(18) 0.0282(13) 0.0064(13) 0.0192(13)
C2 0.0438(12) 0.0505(13) 0.0503(13) 0.0128(10) 0.0078(10) 0.0149(10)
C3 0.0445(12) 0.0484(13) 0.0518(13) 0.0123(10) 0.0085(10) 0.0146(10)
C22 0.0740(18) 0.0665(16) 0.0529(14) 0.0070(12) 0.0151(13) 0.0338(14)
C6 0.0510(13) 0.0474(13) 0.0547(13) 0.0107(11) 0.0087(11) 0.0058(11)
C7 0.0586(15) 0.0584(15) 0.0475(13) 0.0045(11) 0.0022(11) 0.0088(12)
C10 0.0509(13) 0.0527(14) 0.0483(13) 0.0092(10) 0.0055(10) 0.0094(11)
C8 0.0523(14) 0.0564(14) 0.0474(12) 0.0174(11) 0.0126(10) 0.0185(11)
C19 0.089(2) 0.0650(18) 0.083(2) 0.0291(16) 0.0115(17) 0.0290(16)
C16 0.074(2) 0.082(2) 0.082(2) 0.0092(16) 0.0211(16) 0.0402(17)
O1 0.0844(14) 0.0793(13) 0.0523(10) 0.0254(9) 0.0143(9) 0.0165(11)
C11 0.099(2) 0.089(2) 0.079(2) 0.0458(18) 0.0318(18) 0.0136(19)
C4 0.0503(13) 0.0494(13) 0.0528(13) 0.0116(11) 0.0093(11) 0.0157(11)
C14 0.0528(16) 0.086(2) 0.088(2) 0.0278(18) -0.0150(15) 0.0091(15)
C21 0.098(2) 0.080(2) 0.0599(17) 0.0185(15) -0.0190(16) -0.0221(18)
C13 0.084(2) 0.082(2) 0.115(3) 0.048(2) 0.002(2) 0.0355(18)
C15 0.121(3) 0.100(3) 0.094(3) -0.011(2) -0.036(2) 0.001(2)
C23 0.114(3) 0.097(3) 0.075(2) -0.0238(19) 0.005(2) 0.006(2)
C17 0.127(4) 0.112(3) 0.106(3) -0.044(2) 0.008(3) 0.029(3)

loop_
_atom_type_symbol
_atom_type_description
_atom_type_scat_dispersion_real
_atom_type_scat_dispersion_imag
_atom_type_scat_source
C C 0.0033 0.0016 'International Tables Vol C Tables 4.2.6.8 and 6.1.1.4'
H H 0.0000 0.0000 'International Tables Vol C Tables 4.2.6.8 and 6.1.1.4'
O O 0.0106 0.0060 'International Tables Vol C Tables 4.2.6.8 and 6.1.1.4'
P P 0.1023 0.0942 'International Tables Vol C Tables 4.2.6.8 and 6.1.1.4'
Cl Cl 0.1484 0.1585 'International Tables Vol C Tables 4.2.6.8 and 6.1.1.4'
Pd Pd -0.9988 1.0072 'International Tables Vol C Tables 4.2.6.8 and 6.1.1.4'

loop_
_geom_angle_atom_site_label_1
_geom_angle_atom_site_label_2
_geom_angle_atom_site_label_3
_geom_angle
C1 Pd1 P2 87.38(7)
C1 Pd1 P1 90.13(7)
P2 Pd1 P1 175.21(2)
C1 Pd1 Cl1 176.91(7)
P2 Pd1 Cl1 94.28(2)
P1 Pd1 Cl1 88.03(2)
C20 P2 C22 103.87(13)
C20 P2 C18 105.82(12)
C22 P2 C18 105.21(13)
C20 P2 Pd1 112.48(10)
C22 P2 Pd1 113.47(9)
C18 P2 Pd1 115.02(8)
C12 P1 C16 106.14(15)
C12 P1 C14 105.65(14)
C16 P1 C14 102.21(15)
C12 P1 Pd1 117.67(9)
C16 P1 Pd1 115.79(11)
C14 P1 Pd1 107.84(10)
C2 C1 Pd1 172.3(2)
C10 C5 C6 118.0(2)
C10 C5 C4 121.9(2)
C6 C5 C4 120.0(2)
C19 C18 P2 115.79(19)
C8 C9 C10 119.2(2)
C21 C20 P2 113.5(2)
C13 C12 P1 116.4(2)
C1 C2 C3 174.3(2)
C4 C3 C2 176.6(3)
C23 C22 P2 113.0(2)
C7 C6 C5 120.7(2)
C6 C7 C8 120.2(2)
C5 C10 C9 121.8(2)
O1 C8 C9 124.3(2)
O1 C8 C7 115.6(2)
C9 C8 C7 120.1(2)
C17 C16 P1 114.4(2)
C8 O1 C11 118.0(2)
C3 C4 C5 173.8(3)
C15 C14 P1 113.6(2)

loop_
_geom_bond_atom_site_label_1
_geom_bond_atom_site_label_2
_geom_bond_distance
Pd1 C1 1.954(2)
Pd1 P2 2.3160(6)
Pd1 P1 2.3243(6)
Pd1 Cl1 2.3390(6)
P2 C20 1.814(3)
P2 C22 1.826(2)
P2 C18 1.831(2)
P1 C12 1.823(3)
P1 C16 1.826(3)
P1 C14 1.834(3)
C1 C2 1.201(3)
C5 C10 1.382(3)
C5 C6 1.394(3)
C5 C4 1.435(3)
C18 C19 1.514(4)
C9 C8 1.380(3)
C9 C10 1.387(3)
C20 C21 1.515(4)
C12 C13 1.516(4)
C2 C3 1.382(3)
C3 C4 1.201(3)
C22 C23 1.518(4)
C6 C7 1.381(3)
C7 C8 1.382(3)
C8 O1 1.372(3)
C16 C17 1.490(5)
O1 C11 1.413(4)
C14 C15 1.486(5)
